data_7035416
loop_
_publ_author_name
'Holzhacker, Christian'
'St\"oger, Berthold'
'Carvalho, Maria Deus'
'Ferreira, Liliana P.'
'Pittenauer, Ernst'
'Allmaier, G\"unter'
'Veiros, Luis F.'
'Realista, Sara'
'Gil, Adri\`a'
'Calhorda, Maria Jos\'e'
'M\"uller, Danny'
'Kirchner, Karl'

_publ_section_title
;
 Synthesis and reactivity of TADDOL-based chiral Fe(ii) PNP pincer
 complexes-solution equilibria between \k(2)P,N- and \k(3)P,N,P-bound PNP
 pincer ligands.
;
_journal_issue 29
_journal_name_full 'Dalton transactions (Cambridge, England : 2003)'
_journal_page_first 13071
_journal_page_last 13086
_journal_paper_doi 10.1039/c5dt00832h
_journal_volume 44
_journal_year 2015
_chemical_absolute_configuration ad
_chemical_formula_sum 'C46 H55 Br2 Fe N3 O5 P2'
_chemical_formula_weight 1007.6
_chemical_name_systematic ' ?'
_chemical_properties_physical 'Air-sensitive, Oxygen-sensitive'
_space_group_IT_number 1
_symmetry_cell_setting triclinic
_symmetry_Int_Tables_number 1
_symmetry_space_group_name_Hall 'P 1'
_symmetry_space_group_name_H-M 'P 1'
_audit_update_record
;
2014-11-05 deposited with the CCDC.
2015-06-15 downloaded from the CCDC.
;
_cell_angle_alpha 93.0205(19)
_cell_angle_beta 93.3464(18)
_cell_angle_gamma 91.2982(19)
_cell_formula_units_Z 2
_cell_length_a 9.1105(5)
_cell_length_b 10.3931(6)
_cell_length_c 24.1374(14)
_cell_measurement_reflns_used 9120
_cell_measurement_temperature 100
_cell_measurement_theta_max 29.9
_cell_measurement_theta_min 2.3
_cell_volume 2277.7(2)
_computing_cell_refinement 'SAINT-Plus (Bruker, 2014)'
_computing_data_collection 'APEX2 (Bruker, 2014)'
_computing_data_reduction 'SAINT-Plus (Bruker, 2014)'
_computing_molecular_graphics Mercury
_computing_structure_refinement 'Jana2006 (Pet\<r\'i\<cek <i>et al.</i>, 2014)'
_computing_structure_solution 'SUPERFLIP (Palatinus & Chapuis, 2007)'
_diffrn_ambient_temperature 100
_diffrn_measured_fraction_theta_full 0.99
_diffrn_measured_fraction_theta_max 0.99
_diffrn_measurement_device 'four-cycle diffractometer'
_diffrn_measurement_device_type 'Bruker KAPPA APEX II CCD'
_diffrn_measurement_method '\w and \f-scans'
_diffrn_radiation_monochromator graphite
_diffrn_radiation_probe x-ray
_diffrn_radiation_source 'X-ray tube'
_diffrn_radiation_type 'Mo K\a'
_diffrn_radiation_wavelength 0.71073
_diffrn_reflns_av_R_equivalents 0.0406
_diffrn_reflns_av_unetI/netI 0.0848
_diffrn_reflns_limit_h_max 12
_diffrn_reflns_limit_h_min -12
_diffrn_reflns_limit_k_max 14
_diffrn_reflns_limit_k_min -14
_diffrn_reflns_limit_l_max 34
_diffrn_reflns_limit_l_min -34
_diffrn_reflns_number 55010
_diffrn_reflns_theta_full 30.2
_diffrn_reflns_theta_max 30.2
_diffrn_reflns_theta_min 0.85
_exptl_absorpt_coefficient_mu 2.204
_exptl_absorpt_correction_T_max 0.96
_exptl_absorpt_correction_T_min 0.56
_exptl_absorpt_correction_type multi-scan
_exptl_absorpt_process_details SADABS
_exptl_crystal_colour 'translucent yellow'
_exptl_crystal_density_diffrn 1.4691
_exptl_crystal_description plate
_exptl_crystal_F_000 1036
_exptl_crystal_recrystallization_method 'Re-crystallisation from solvent: THF'
_exptl_crystal_size_max 0.54
_exptl_crystal_size_mid 0.22
_exptl_crystal_size_min 0.02
_refine_diff_density_max 0.34
_refine_diff_density_min -0.33
_refine_ls_abs_structure_details '  12513 of Friedel pairs used in the refinement'
_refine_ls_abs_structure_Flack 0.011(3)
_refine_ls_extinction_method none
_refine_ls_goodness_of_fit_gt 0.93
_refine_ls_goodness_of_fit_ref 0.87
_refine_ls_hydrogen_treatment constr
_refine_ls_number_constraints 443
_refine_ls_number_parameters 1064
_refine_ls_number_reflns 25848
_refine_ls_number_restraints 0
_refine_ls_R_factor_all 0.0553
_refine_ls_R_factor_gt 0.0327
_refine_ls_shift/su_max 0.0293
_refine_ls_shift/su_mean 0.0019
_refine_ls_structure_factor_coef F
_refine_ls_weighting_details w=1/(\s^2^(F)+0.0001F^2^)
_refine_ls_weighting_scheme sigma
_refine_ls_wR_factor_gt 0.0347
_refine_ls_wR_factor_ref 0.0379
_reflns_number_gt 19167
_reflns_number_total 25848
_reflns_threshold_expression I>3\s(I)
_cod_data_source_file c5dt00832h2.cif
_cod_data_source_block Fe_PNP_TAD_iPr_Br2
_cod_depositor_comments
;
The following automatic conversions were performed:

'_diffrn_radiation_probe' value 'X-ray' changed to 'x-ray' according
to
/usr/data/users/saulius/crontab/automatic-downloads/rss-feeds/RSC/lib/dictionaries/cif_core.dic
dictionary named 'cif_core.dic' version 2.4.2 from 2011-04-26.

Automatic conversion script
Id: cif_fix_values 3271 2015-04-21 07:52:19Z andrius 

 Adding full bibliography for 7035416--7035418.cif.
;
_cod_original_formula_sum 'C46 H55 Br2 Fe1 N3 O5 P2'
_cod_database_code 7035416

loop_
_space_group_symop_id
_space_group_symop_operation_xyz
1 x,y,z

loop_
_atom_site_label
_atom_site_type_symbol
_atom_site_fract_x
_atom_site_fract_y
_atom_site_fract_z
_atom_site_adp_type
_atom_site_U_iso_or_equiv
_atom_site_site_symmetry_multiplicity
_atom_site_occupancy
_atom_site_calc_flag
Fe1 Fe 0.24680(4) 0.24933(4) 0.956806(15) Uani 0.01200(11) 1 1 d
Br1 Br 0.16793(3) 0.22866(3) 1.047270(12) Uani 0.02620(10) 1 1 d
Br2 Br 0.14730(3) 0.41786(3) 0.904463(13) Uani 0.02395(9) 1 1 d
P1 P 0.27343(8) 0.04978(7) 0.90601(3) Uani 0.0138(2) 1 1 d
P2 P 0.56384(8) 0.53412(6) 1.07118(3) Uani 0.01244(19) 1 1 d
O1 O 0.5572(2) 0.44344(17) 1.12417(7) Uani 0.0145(6) 1 1 d
O2 O 0.4049(2) 0.60488(17) 1.07363(7) Uani 0.0136(5) 1 1 d
O3 O 0.5769(2) 0.66784(18) 1.24802(8) Uani 0.0141(6) 1 1 d
O4 O 0.3657(2) 0.75231(18) 1.21222(7) Uani 0.0148(6) 1 1 d
N1 N 0.4802(2) 0.2438(2) 0.96143(9) Uani 0.0110(6) 1 1 d
N2 N 0.4594(3) 0.0567(2) 0.90370(10) Uani 0.0163(7) 1 1 d
N3 N 0.4904(3) 0.4222(2) 1.02333(9) Uani 0.0158(7) 1 1 d
C1 C 0.5652(3) 0.3335(2) 0.99215(10) Uani 0.0121(7) 1 1 d
C2 C 0.7191(3) 0.3367(3) 0.99174(11) Uani 0.0156(8) 1 1 d
C3 C 0.7838(3) 0.2440(3) 0.95875(11) Uani 0.0161(8) 1 1 d
C4 C 0.6997(3) 0.1501(3) 0.92778(11) Uani 0.0151(8) 1 1 d
C5 C 0.5475(3) 0.1518(2) 0.93125(11) Uani 0.0125(7) 1 1 d
C6 C 0.2365(4) -0.0932(3) 0.94503(12) Uani 0.0233(9) 1 1 d
C7 C 0.2957(5) -0.2169(3) 0.91952(14) Uani 0.0364(12) 1 1 d
C8 C 0.0721(4) -0.1063(4) 0.95809(16) Uani 0.0409(13) 1 1 d
C9 C 0.2137(3) 0.0181(3) 0.83248(12) Uani 0.0194(9) 1 1 d
C10 C 0.2735(4) 0.1229(3) 0.79773(13) Uani 0.0301(11) 1 1 d
C11 C 0.0449(4) 0.0092(4) 0.82555(13) Uani 0.0329(11) 1 1 d
C12 C 0.6053(3) 0.4825(2) 1.18076(10) Uani 0.0128(7) 1 1 d
C13 C 0.5641(3) 0.6262(2) 1.19080(11) Uani 0.0120(7) 1 1 d
C14 C 0.4059(3) 0.6584(2) 1.17188(11) Uani 0.0120(7) 1 1 d
C15 C 0.3822(3) 0.7114(2) 1.11263(11) Uani 0.0126(7) 1 1 d
C16 C 0.7717(3) 0.4650(3) 1.18875(11) Uani 0.0148(8) 1 1 d
C17 C 0.8595(3) 0.5489(3) 1.22409(12) Uani 0.0214(9) 1 1 d
C18 C 1.0083(3) 0.5258(3) 1.23384(15) Uani 0.0292(11) 1 1 d
C19 C 1.0696(4) 0.4207(3) 1.20750(14) Uani 0.0280(10) 1 1 d
C20 C 0.9833(4) 0.3372(3) 1.17225(14) Uani 0.0267(10) 1 1 d
C21 C 0.8351(3) 0.3600(3) 1.16277(12) Uani 0.0191(9) 1 1 d
C22 C 0.5277(3) 0.3868(2) 1.21616(11) Uani 0.0131(7) 1 1 d
C23 C 0.4290(3) 0.2931(3) 1.19199(12) Uani 0.0155(8) 1 1 d
C24 C 0.3642(3) 0.2029(3) 1.22463(12) Uani 0.0199(9) 1 1 d
C25 C 0.3949(3) 0.2072(3) 1.28118(12) Uani 0.0195(9) 1 1 d
C26 C 0.4925(3) 0.3003(3) 1.30555(12) Uani 0.0210(9) 1 1 d
C27 C 0.5612(3) 0.3874(3) 1.27382(11) Uani 0.0181(8) 1 1 d
C28 C 0.4831(3) 0.8264(3) 1.10029(11) Uani 0.0132(8) 1 1 d
C29 C 0.5239(3) 0.9256(3) 1.13930(12) Uani 0.0173(8) 1 1 d
C30 C 0.6092(3) 1.0294(3) 1.12491(12) Uani 0.0202(9) 1 1 d
C31 C 0.6544(3) 1.0370(3) 1.07119(12) Uani 0.0203(9) 1 1 d
C32 C 0.6135(3) 0.9386(3) 1.03212(12) Uani 0.0190(9) 1 1 d
C33 C 0.5280(3) 0.8351(3) 1.04618(11) Uani 0.0161(8) 1 1 d
C34 C 0.2196(3) 0.7413(3) 1.10391(11) Uani 0.0152(8) 1 1 d
C35 C 0.1186(3) 0.6393(3) 1.09479(12) Uani 0.0206(9) 1 1 d
C36 C -0.0308(3) 0.6616(3) 1.09024(13) Uani 0.0260(10) 1 1 d
C37 C -0.0808(4) 0.7867(3) 1.09553(15) Uani 0.0315(11) 1 1 d
C38 C 0.0195(4) 0.8885(3) 1.10527(15) Uani 0.0320(11) 1 1 d
C39 C 0.1688(3) 0.8661(3) 1.10886(14) Uani 0.0254(10) 1 1 d
C40 C 0.4454(3) 0.7314(3) 1.26321(11) Uani 0.0143(8) 1 1 d
C41 C 0.4859(4) 0.8615(3) 1.29236(12) Uani 0.0240(10) 1 1 d
C42 C 0.3579(3) 0.6467(3) 1.29936(12) Uani 0.0206(9) 1 1 d
Fe2 Fe 0.70356(4) 0.72010(4) 0.741373(15) Uani 0.01187(11) 1 1 d
Br3 Br 0.64318(3) 0.90456(3) 0.797578(13) Uani 0.02355(9) 1 1 d
Br4 Br 0.57514(3) 0.69052(3) 0.653198(12) Uani 0.02211(9) 1 1 d
P3 P 0.74492(8) 0.53449(7) 0.79369(3) Uani 0.0135(2) 1 1 d
P4 P 0.98668(8) 0.94329(7) 0.61571(3) Uani 0.01226(19) 1 1 d
O5 O 0.8534(2) 1.04491(17) 0.62279(7) Uani 0.0139(6) 1 1 d
O6 O 0.9127(2) 0.84475(17) 0.56619(8) Uani 0.0146(6) 1 1 d
O7 O 0.8282(2) 1.21537(18) 0.49361(8) Uani 0.0157(6) 1 1 d
O8 O 0.7841(2) 1.02170(18) 0.44668(8) Uani 0.0168(6) 1 1 d
N4 N 0.9360(2) 0.7079(2) 0.73582(9) Uani 0.0108(6) 1 1 d
N5 N 0.9321(2) 0.5483(2) 0.80005(9) Uani 0.0152(7) 1 1 d
N6 N 0.9295(3) 0.8533(2) 0.66734(9) Uani 0.0153(7) 1 1 d
C47 C 1.0116(3) 0.6341(2) 0.77164(11) Uani 0.0134(8) 1 1 d
C46 C 1.1650(3) 0.6418(3) 0.77986(11) Uani 0.0138(8) 1 1 d
C45 C 1.2400(3) 0.7265(3) 0.74844(11) Uani 0.0146(8) 1 1 d
C44 C 1.1664(3) 0.7975(2) 0.70962(11) Uani 0.0145(8) 1 1 d
C43 C 1.0139(3) 0.7861(2) 0.70415(11) Uani 0.0126(7) 1 1 d
C48 C 0.6969(3) 0.5188(3) 0.86594(11) Uani 0.0175(8) 1 1 d
C49 C 0.7623(4) 0.6319(3) 0.90320(13) Uani 0.0283(10) 1 1 d
C50 C 0.5309(3) 0.5104(3) 0.86900(13) Uani 0.0289(11) 1 1 d
C51 C 0.7058(3) 0.3796(3) 0.75442(12) Uani 0.0206(9) 1 1 d
C52 C 0.7664(4) 0.2644(3) 0.78363(14) Uani 0.0312(11) 1 1 d
C53 C 0.5444(4) 0.3620(3) 0.73503(13) Uani 0.0301(11) 1 1 d
C54 C 0.8330(3) 1.1564(2) 0.59080(11) Uani 0.0121(7) 1 1 d
C55 C 0.8763(3) 1.1214(2) 0.53036(10) Uani 0.0132(8) 1 1 d
C56 C 0.8117(3) 0.9931(3) 0.50350(11) Uani 0.0137(8) 1 1 d
C57 C 0.9099(3) 0.8737(3) 0.50786(11) Uani 0.0145(8) 1 1 d
C58 C 0.9363(3) 1.2662(3) 0.61586(11) Uani 0.0146(8) 1 1 d
C59 C 0.9664(3) 1.3742(3) 0.58587(12) Uani 0.0193(9) 1 1 d
C60 C 1.0649(4) 1.4703(3) 0.60823(13) Uani 0.0237(9) 1 1 d
C61 C 1.1362(4) 1.4602(3) 0.65995(13) Uani 0.0238(9) 1 1 d
C62 C 1.1043(4) 1.3542(3) 0.69044(12) Uani 0.0221(9) 1 1 d
C63 C 1.0045(3) 1.2594(3) 0.66866(12) Uani 0.0178(8) 1 1 d
C64 C 0.6695(3) 1.1858(3) 0.59340(11) Uani 0.0149(8) 1 1 d
C65 C 0.5677(3) 1.0865(3) 0.60005(12) Uani 0.0203(9) 1 1 d
C66 C 0.4174(3) 1.1097(3) 0.59830(12) Uani 0.0242(10) 1 1 d
C67 C 0.3679(3) 1.2326(3) 0.59148(12) Uani 0.0245(10) 1 1 d
C68 C 0.4687(4) 1.3330(3) 0.58675(12) Uani 0.0230(9) 1 1 d
C69 C 0.6179(3) 1.3105(3) 0.58719(11) Uani 0.0173(8) 1 1 d
C70 C 1.0668(3) 0.8843(3) 0.48948(12) Uani 0.0166(8) 1 1 d
C71 C 1.1086(3) 0.9626(3) 0.44769(12) Uani 0.0222(9) 1 1 d
C72 C 1.2504(4) 0.9601(3) 0.42974(14) Uani 0.0292(11) 1 1 d
C73 C 1.3542(4) 0.8797(3) 0.45278(14) Uani 0.0263(10) 1 1 d
C74 C 1.3149(4) 0.8027(3) 0.49516(14) Uani 0.0259(10) 1 1 d
C75 C 1.1722(3) 0.8047(3) 0.51263(13) Uani 0.0225(9) 1 1 d
C76 C 0.8263(3) 0.7591(3) 0.47613(11) Uani 0.0155(8) 1 1 d
C77 C 0.7409(3) 0.6738(3) 0.50433(13) Uani 0.0218(9) 1 1 d
C78 C 0.6605(4) 0.5752(3) 0.47485(13) Uani 0.0259(10) 1 1 d
C79 C 0.6620(4) 0.5616(3) 0.41749(13) Uani 0.0246(10) 1 1 d
C80 C 0.7459(4) 0.6472(3) 0.38943(13) Uani 0.0267(10) 1 1 d
C81 C 0.8280(4) 0.7444(3) 0.41874(12) Uani 0.0243(10) 1 1 d
C82 C 0.7480(3) 1.1541(3) 0.44574(11) Uani 0.0152(8) 1 1 d
C83 C 0.8048(3) 1.2097(3) 0.39450(11) Uani 0.0204(9) 1 1 d
C84 C 0.5841(3) 1.1723(3) 0.45044(12) Uani 0.0202(9) 1 1 d
O9 O 0.1780(3) 0.2778(2) 0.39666(9) Uani 0.0292(8) 1 1 d
C85 C 0.1995(4) 0.3090(3) 0.45533(13) Uani 0.0315(11) 1 1 d
C86 C 0.2217(7) 0.4500(4) 0.46059(19) Uani 0.078(2) 1 1 d
C87 C 0.1397(6) 0.4984(4) 0.4139(2) Uani 0.0648(19) 1 1 d
C88 C 0.1397(4) 0.3923(3) 0.36819(14) Uani 0.0304(11) 1 1 d
O10 O 0.1211(3) 0.9872(3) 0.26876(15) Uani 0.0633(13) 1 1 d
C89 C 0.0227(4) 1.0873(4) 0.28049(18) Uani 0.0478(15) 1 1 d
C90 C -0.1220(5) 1.0466(4) 0.2508(2) Uani 0.0566(17) 1 1 d
C91 C -0.1204(5) 0.9074(5) 0.2524(3) Uani 0.100(3) 1 1 d
C92 C 0.0384(4) 0.8722(4) 0.2631(2) Uani 0.0606(19) 1 1 d
H1c2 H 0.777416 0.401091 1.013591 Uiso 0.0187 1 1 d
H1c3 H 0.888925 0.244611 0.957263 Uiso 0.0193 1 1 d
H1c4 H 0.744745 0.086033 0.904708 Uiso 0.0181 1 1 d
H1c6 H 0.291746 -0.079048 0.980001 Uiso 0.028 1 1 d
H1c7 H 0.396624 -0.203059 0.911466 Uiso 0.0437 1 1 d
H2c7 H 0.289065 -0.283944 0.945193 Uiso 0.0437 1 1 d
H3c7 H 0.238801 -0.241798 0.885768 Uiso 0.0437 1 1 d
H1c8 H 0.060816 -0.170942 0.984591 Uiso 0.0491 1 1 d
H2c8 H 0.039601 -0.025215 0.97321 Uiso 0.0491 1 1 d
H3c8 H 0.014115 -0.13071 0.924528 Uiso 0.0491 1 1 d
H1c9 H 0.251864 -0.062882 0.819728 Uiso 0.0233 1 1 d
H1c10 H 0.243077 0.104394 0.759332 Uiso 0.0361 1 1 d
H2c10 H 0.236338 0.204625 0.809922 Uiso 0.0361 1 1 d
H3c10 H 0.37902 0.12585 0.801976 Uiso 0.0361 1 1 d
H1c11 H 0.010201 -0.067387 0.841691 Uiso 0.0394 1 1 d
H2c11 H 0.004507 0.083428 0.843884 Uiso 0.0394 1 1 d
H3c11 H 0.014488 0.006169 0.786727 Uiso 0.0394 1 1 d
H1c13 H 0.632989 0.66907 1.168923 Uiso 0.0144 1 1 d
H1c14 H 0.347312 0.580119 1.16889 Uiso 0.0144 1 1 d
H1c17 H 0.817217 0.622979 1.241776 Uiso 0.0256 1 1 d
H1c18 H 1.068197 0.582765 1.258832 Uiso 0.0351 1 1 d
H1c19 H 1.172711 0.4056 1.213691 Uiso 0.0336 1 1 d
H1c20 H 1.025945 0.263519 1.15439 Uiso 0.032 1 1 d
H1c21 H 0.775663 0.302479 1.137888 Uiso 0.0229 1 1 d
H1c23 H 0.405288 0.29038 1.152655 Uiso 0.0186 1 1 d
H1c24 H 0.297873 0.137517 1.207448 Uiso 0.0239 1 1 d
H1c25 H 0.348988 0.146036 1.303556 Uiso 0.0234 1 1 d
H1c26 H 0.512636 0.304375 1.345094 Uiso 0.0252 1 1 d
H1c27 H 0.63234 0.448651 1.291139 Uiso 0.0217 1 1 d
H1c29 H 0.492779 0.922206 1.176531 Uiso 0.0207 1 1 d
H1c30 H 0.637299 1.096886 1.152423 Uiso 0.0242 1 1 d
H1c31 H 0.71309 1.109283 1.061334 Uiso 0.0243 1 1 d
H1c32 H 0.644801 0.942203 0.994928 Uiso 0.0229 1 1 d
H1c33 H 0.498997 0.768368 1.018428 Uiso 0.0194 1 1 d
H1c35 H 0.152495 0.552596 1.091611 Uiso 0.0247 1 1 d
H1c36 H -0.099911 0.590627 1.083424 Uiso 0.0312 1 1 d
H1c37 H -0.184299 0.802404 1.092438 Uiso 0.0378 1 1 d
H1c38 H -0.014602 0.974962 1.109549 Uiso 0.0384 1 1 d
H1c39 H 0.237807 0.937425 1.114813 Uiso 0.0305 1 1 d
H1c41 H 0.543298 0.849112 1.326198 Uiso 0.0288 1 1 d
H2c41 H 0.542084 0.911933 1.268539 Uiso 0.0288 1 1 d
H3c41 H 0.397812 0.905668 1.300762 Uiso 0.0288 1 1 d
H1c42 H 0.417964 0.626952 1.331664 Uiso 0.0247 1 1 d
H2c42 H 0.272551 0.691303 1.310627 Uiso 0.0247 1 1 d
H3c42 H 0.32781 0.568164 1.278648 Uiso 0.0247 1 1 d
H1c46 H 1.216298 0.590345 0.806233 Uiso 0.0166 1 1 d
H1c45 H 1.345049 0.73587 0.753854 Uiso 0.0176 1 1 d
H1c44 H 1.219123 0.853473 0.686876 Uiso 0.0174 1 1 d
H1c48 H 0.737725 0.440936 0.879073 Uiso 0.021 1 1 d
H1c49 H 0.867655 0.630184 0.903896 Uiso 0.034 1 1 d
H2c49 H 0.729479 0.711484 0.888857 Uiso 0.034 1 1 d
H3c49 H 0.730684 0.625141 0.940205 Uiso 0.034 1 1 d
H1c50 H 0.493406 0.432348 0.849652 Uiso 0.0346 1 1 d
H2c50 H 0.506804 0.510342 0.907186 Uiso 0.0346 1 1 d
H3c50 H 0.487593 0.583165 0.85208 Uiso 0.0346 1 1 d
H1c51 H 0.759269 0.383377 0.721395 Uiso 0.0247 1 1 d
H1c52 H 0.867056 0.282328 0.796259 Uiso 0.0375 1 1 d
H2c52 H 0.709474 0.248197 0.814865 Uiso 0.0375 1 1 d
H3c52 H 0.761078 0.190036 0.758205 Uiso 0.0375 1 1 d
H1c53 H 0.515247 0.43277 0.713199 Uiso 0.0361 1 1 d
H2c53 H 0.530226 0.28277 0.712891 Uiso 0.0361 1 1 d
H3c53 H 0.485739 0.359525 0.766751 Uiso 0.0361 1 1 d
H1c55 H 0.981307 1.11581 0.535096 Uiso 0.0158 1 1 d
H1c56 H 0.727369 0.967298 0.522676 Uiso 0.0164 1 1 d
H1c59 H 0.918853 1.382227 0.549699 Uiso 0.0231 1 1 d
H1c60 H 1.083606 1.544536 0.587442 Uiso 0.0285 1 1 d
H1c61 H 1.206461 1.525319 0.674567 Uiso 0.0285 1 1 d
H1c62 H 1.151538 1.34669 0.726687 Uiso 0.0265 1 1 d
H1c63 H 0.9821 1.187618 0.690451 Uiso 0.0213 1 1 d
H1c65 H 0.601407 1.001142 0.605902 Uiso 0.0243 1 1 d
H1c66 H 0.348255 1.039966 0.601842 Uiso 0.029 1 1 d
H1c67 H 0.264407 1.248619 0.59001 Uiso 0.0294 1 1 d
H1c68 H 0.434523 1.418985 0.583131 Uiso 0.0276 1 1 d
H1c69 H 0.686317 1.380606 0.583232 Uiso 0.0208 1 1 d
H1c71 H 1.03851 1.018861 0.431149 Uiso 0.0267 1 1 d
H1c72 H 1.27717 1.014854 0.400931 Uiso 0.035 1 1 d
H1c73 H 1.451643 0.877295 0.439647 Uiso 0.0315 1 1 d
H1c74 H 1.386119 0.748312 0.51233 Uiso 0.0311 1 1 d
H1c75 H 1.145548 0.749769 0.541376 Uiso 0.027 1 1 d
H1c77 H 0.73777 0.683468 0.544012 Uiso 0.0261 1 1 d
H1c78 H 0.603175 0.515696 0.494386 Uiso 0.0311 1 1 d
H1c79 H 0.605459 0.493452 0.397285 Uiso 0.0295 1 1 d
H1c80 H 0.746798 0.638956 0.349653 Uiso 0.0321 1 1 d
H1c81 H 0.887013 0.802442 0.399135 Uiso 0.0291 1 1 d
H1c83 H 0.778142 1.298358 0.393234 Uiso 0.0244 1 1 d
H2c83 H 0.909898 1.203971 0.395552 Uiso 0.0244 1 1 d
H3c83 H 0.76243 1.162125 0.362052 Uiso 0.0244 1 1 d
H1c84 H 0.56469 1.26265 0.454093 Uiso 0.0242 1 1 d
H2c84 H 0.531408 1.134797 0.417682 Uiso 0.0242 1 1 d
H3c84 H 0.552506 1.130914 0.482491 Uiso 0.0242 1 1 d
H1c85 H 0.286328 0.268418 0.469641 Uiso 0.0377 1 1 d
H2c85 H 0.112445 0.285197 0.473355 Uiso 0.0377 1 1 d
H1c86 H 0.32424 0.471341 0.458352 Uiso 0.0933 1 1 d
H2c86 H 0.182528 0.483025 0.494405 Uiso 0.0933 1 1 d
H1c87 H 0.040563 0.513444 0.423561 Uiso 0.0777 1 1 d
H2c87 H 0.188886 0.574143 0.402232 Uiso 0.0777 1 1 d
H1c88 H 0.042615 0.38113 0.35064 Uiso 0.0364 1 1 d
H2c88 H 0.214022 0.411607 0.343045 Uiso 0.0364 1 1 d
H1c89 H 0.058065 1.16573 0.265988 Uiso 0.0574 1 1 d
H2c89 H 0.011146 1.09543 0.319777 Uiso 0.0574 1 1 d
H1c90 H -0.200982 1.079041 0.271695 Uiso 0.0679 1 1 d
H2c90 H -0.122435 1.070561 0.212925 Uiso 0.0679 1 1 d
H1c91 H -0.157041 0.869196 0.217016 Uiso 0.1199 1 1 d
H2c91 H -0.176791 0.880444 0.282258 Uiso 0.1199 1 1 d
H1c92 H 0.048631 0.828044 0.297038 Uiso 0.0728 1 1 d
H2c92 H 0.069513 0.820522 0.232036 Uiso 0.0728 1 1 d
H1n2 H 0.501221 -0.003017 0.884045 Uiso 0.0196 1 1 d
H1n3 H 0.39515 0.420635 1.01784 Uiso 0.019 1 1 d
H1n5 H 0.979463 0.498521 0.822387 Uiso 0.0182 1 1 d
H1n6 H 0.835064 0.849232 0.670884 Uiso 0.0184 1 1 d

loop_
_atom_site_aniso_label
_atom_site_aniso_type_symbol
_atom_site_aniso_U_11
_atom_site_aniso_U_22
_atom_site_aniso_U_33
_atom_site_aniso_U_12
_atom_site_aniso_U_13
_atom_site_aniso_U_23
Fe1 Fe 0.0113(2) 0.01196(18) 0.01274(18) -0.00086(14) -0.00046(15) 0.00217(14)
Br1 Br 0.02749(18) 0.03509(18) 0.01614(14) -0.00936(14) 0.00574(12) 0.00175(12)
Br2 Br 0.02105(16) 0.02108(15) 0.03022(17) 0.00159(12) -0.00462(13) 0.01246(12)
P1 P 0.0152(4) 0.0116(3) 0.0141(3) -0.0023(3) -0.0021(3) 0.0009(3)
P2 P 0.0123(4) 0.0116(3) 0.0132(3) -0.0015(3) -0.0009(3) 0.0014(2)
O1 O 0.0200(11) 0.0102(9) 0.0129(9) -0.0012(8) -0.0013(8) -0.0006(7)
O2 O 0.0140(10) 0.0134(9) 0.0128(9) -0.0021(7) -0.0018(7) -0.0002(7)
O3 O 0.0123(10) 0.0144(9) 0.0153(9) 0.0005(7) 0.0000(8) -0.0011(7)
O4 O 0.0140(10) 0.0170(10) 0.0140(9) 0.0046(8) 0.0012(8) 0.0023(7)
N1 N 0.0107(11) 0.0121(10) 0.0103(10) -0.0016(8) -0.0005(8) 0.0025(8)
N2 N 0.0155(13) 0.0147(11) 0.0182(12) 0.0014(9) 0.0005(9) -0.0035(9)
N3 N 0.0096(12) 0.0220(12) 0.0153(11) -0.0012(9) -0.0012(9) -0.0017(9)
C1 C 0.0142(14) 0.0137(12) 0.0084(11) -0.0037(10) -0.0010(10) 0.0029(9)
C2 C 0.0138(14) 0.0173(13) 0.0155(13) -0.0043(11) -0.0014(11) 0.0032(10)
C3 C 0.0125(14) 0.0175(14) 0.0189(14) -0.0013(11) 0.0024(11) 0.0061(11)
C4 C 0.0157(14) 0.0160(13) 0.0142(13) 0.0030(11) 0.0030(11) 0.0040(10)
C5 C 0.0148(14) 0.0111(12) 0.0115(12) 0.0019(10) -0.0010(10) 0.0019(9)
C6 C 0.0319(18) 0.0179(14) 0.0195(15) -0.0079(13) -0.0066(13) 0.0068(11)
C7 C 0.068(3) 0.0129(15) 0.0267(17) -0.0007(16) -0.0122(18) 0.0024(12)
C8 C 0.035(2) 0.043(2) 0.045(2) -0.0278(17) -0.0068(17) 0.0221(17)
C9 C 0.0221(16) 0.0160(14) 0.0197(14) 0.0021(12) -0.0035(12) 0.0000(11)
C10 C 0.042(2) 0.0289(17) 0.0191(15) -0.0005(15) -0.0013(15) 0.0073(13)
C11 C 0.029(2) 0.047(2) 0.0217(16) -0.0008(16) -0.0095(14) -0.0005(15)
C12 C 0.0174(14) 0.0109(12) 0.0094(12) -0.0028(10) -0.0012(10) -0.0008(9)
C13 C 0.0127(14) 0.0098(12) 0.0136(12) 0.0003(10) 0.0009(10) 0.0014(9)
C14 C 0.0083(13) 0.0125(12) 0.0152(13) -0.0003(10) 0.0000(10) 0.0020(10)
C15 C 0.0121(14) 0.0112(12) 0.0146(13) -0.0013(10) -0.0014(10) 0.0031(10)
C16 C 0.0162(15) 0.0130(13) 0.0157(13) 0.0001(10) 0.0020(11) 0.0053(10)
C17 C 0.0181(16) 0.0204(15) 0.0254(16) 0.0065(12) -0.0006(12) -0.0011(12)
C18 C 0.0158(17) 0.0266(17) 0.045(2) 0.0017(13) -0.0040(14) 0.0023(15)
C19 C 0.0147(16) 0.0282(17) 0.043(2) 0.0055(13) 0.0045(14) 0.0125(14)
C20 C 0.0257(18) 0.0216(16) 0.0355(18) 0.0086(13) 0.0143(14) 0.0105(13)
C21 C 0.0213(16) 0.0154(14) 0.0217(15) 0.0044(11) 0.0063(12) 0.0040(11)
C22 C 0.0154(14) 0.0083(12) 0.0155(13) 0.0013(10) -0.0005(10) 0.0004(9)
C23 C 0.0149(15) 0.0139(13) 0.0177(13) 0.0020(10) 0.0005(11) -0.0004(10)
C24 C 0.0197(16) 0.0135(13) 0.0264(15) -0.0011(11) 0.0029(12) -0.0011(11)
C25 C 0.0182(15) 0.0142(13) 0.0271(16) -0.0009(11) 0.0043(12) 0.0074(11)
C26 C 0.0265(17) 0.0181(14) 0.0187(15) 0.0002(12) 0.0003(12) 0.0053(11)
C27 C 0.0261(17) 0.0116(13) 0.0161(13) -0.0025(11) -0.0040(12) 0.0023(10)
C28 C 0.0095(13) 0.0138(13) 0.0165(13) 0.0019(10) -0.0001(10) 0.0033(10)
C29 C 0.0189(15) 0.0115(13) 0.0216(15) -0.0016(11) 0.0015(12) 0.0031(10)
C30 C 0.0208(16) 0.0125(13) 0.0269(15) -0.0022(11) -0.0021(12) 0.0037(11)
C31 C 0.0173(15) 0.0167(14) 0.0277(16) -0.0014(11) 0.0012(12) 0.0109(11)
C32 C 0.0189(16) 0.0199(15) 0.0194(14) 0.0032(12) 0.0009(12) 0.0104(11)
C33 C 0.0161(15) 0.0164(13) 0.0163(13) 0.0017(11) -0.0004(11) 0.0047(10)
C34 C 0.0098(14) 0.0205(14) 0.0159(13) -0.0006(11) -0.0007(10) 0.0085(11)
C35 C 0.0149(15) 0.0205(15) 0.0265(16) -0.0024(12) -0.0029(12) 0.0072(12)
C36 C 0.0137(16) 0.0301(17) 0.0345(18) -0.0075(13) -0.0039(13) 0.0134(14)
C37 C 0.0150(17) 0.041(2) 0.040(2) 0.0012(14) -0.0007(14) 0.0205(16)
C38 C 0.0213(18) 0.0252(17) 0.051(2) 0.0087(14) 0.0033(16) 0.0117(15)
C39 C 0.0165(16) 0.0219(16) 0.0385(19) 0.0021(12) 0.0023(14) 0.0072(13)
C40 C 0.0149(14) 0.0144(13) 0.0137(13) 0.0008(10) 0.0013(11) 0.0017(10)
C41 C 0.0343(19) 0.0177(15) 0.0194(15) 0.0032(13) 0.0023(13) -0.0052(11)
C42 C 0.0149(15) 0.0274(16) 0.0205(15) 0.0015(12) 0.0032(12) 0.0087(12)
Fe2 Fe 0.0118(2) 0.01168(18) 0.01246(18) -0.00054(14) 0.00140(15) 0.00318(14)
Br3 Br 0.02558(17) 0.01703(15) 0.02826(17) 0.00127(12) 0.00801(13) -0.00394(12)
Br4 Br 0.02026(16) 0.03002(16) 0.01567(14) -0.00643(12) -0.00274(11) 0.00491(11)
P3 P 0.0148(4) 0.0129(3) 0.0132(3) -0.0017(3) 0.0020(3) 0.0052(3)
P4 P 0.0136(4) 0.0115(3) 0.0120(3) -0.0016(3) 0.0016(3) 0.0040(2)
O5 O 0.0181(10) 0.0123(9) 0.0123(9) 0.0002(8) 0.0046(8) 0.0058(7)
O6 O 0.0193(11) 0.0110(9) 0.0138(9) -0.0026(8) 0.0019(8) 0.0043(7)
O7 O 0.0211(11) 0.0122(9) 0.0139(9) -0.0027(8) -0.0019(8) 0.0046(7)
O8 O 0.0235(11) 0.0152(10) 0.0117(9) -0.0011(8) 0.0011(8) 0.0017(7)
N4 N 0.0131(12) 0.0102(10) 0.0096(10) -0.0014(8) 0.0032(8) 0.0032(8)
N5 N 0.0117(12) 0.0155(11) 0.0190(12) -0.0006(9) -0.0001(9) 0.0090(9)
N6 N 0.0106(12) 0.0172(11) 0.0190(12) -0.0006(9) 0.0019(9) 0.0086(9)
C47 C 0.0176(15) 0.0102(12) 0.0126(12) 0.0011(10) 0.0020(10) 0.0022(9)
C46 C 0.0145(14) 0.0123(12) 0.0145(13) 0.0004(10) -0.0017(11) 0.0016(10)
C45 C 0.0119(14) 0.0169(13) 0.0145(13) -0.0032(11) -0.0007(11) -0.0019(10)
C44 C 0.0166(14) 0.0121(12) 0.0151(13) -0.0046(10) 0.0049(11) 0.0009(10)
C43 C 0.0155(14) 0.0090(12) 0.0135(13) -0.0016(10) 0.0030(10) 0.0019(9)
C48 C 0.0220(16) 0.0170(14) 0.0139(13) -0.0036(11) -0.0002(11) 0.0068(10)
C49 C 0.0330(19) 0.0330(18) 0.0189(15) -0.0046(15) 0.0013(14) 0.0033(13)
C50 C 0.0242(18) 0.039(2) 0.0245(17) -0.0024(14) 0.0100(14) 0.0063(14)
C51 C 0.0288(17) 0.0166(14) 0.0168(14) -0.0057(12) 0.0063(12) 0.0023(11)
C52 C 0.050(2) 0.0128(14) 0.0312(18) -0.0028(14) 0.0025(16) 0.0046(12)
C53 C 0.034(2) 0.0301(18) 0.0254(17) -0.0160(15) 0.0029(14) -0.0027(14)
C54 C 0.0130(14) 0.0121(12) 0.0120(12) -0.0008(10) 0.0031(10) 0.0057(9)
C55 C 0.0146(14) 0.0145(13) 0.0112(12) 0.0017(10) 0.0010(10) 0.0057(10)
C56 C 0.0131(14) 0.0158(13) 0.0126(12) -0.0026(10) 0.0021(10) 0.0053(10)
C57 C 0.0166(14) 0.0125(13) 0.0146(13) -0.0016(10) 0.0019(11) 0.0034(10)
C58 C 0.0149(14) 0.0134(13) 0.0158(13) 0.0020(10) 0.0028(11) 0.0021(10)
C59 C 0.0247(17) 0.0148(14) 0.0186(14) -0.0017(12) 0.0029(12) 0.0024(11)
C60 C 0.0324(19) 0.0142(14) 0.0244(16) -0.0070(12) 0.0052(13) -0.0006(11)
C61 C 0.0257(17) 0.0161(14) 0.0288(16) -0.0065(12) 0.0061(13) -0.0082(12)
C62 C 0.0288(18) 0.0200(15) 0.0168(14) 0.0011(13) -0.0012(12) -0.0030(11)
C63 C 0.0204(16) 0.0141(13) 0.0189(14) 0.0033(11) 0.0010(12) 0.0015(10)
C64 C 0.0166(15) 0.0179(14) 0.0106(12) 0.0001(11) 0.0022(11) 0.0040(10)
C65 C 0.0203(16) 0.0194(15) 0.0214(15) -0.0026(12) 0.0049(12) 0.0001(11)
C66 C 0.0248(17) 0.0277(17) 0.0201(15) -0.0054(13) 0.0050(13) -0.0001(12)
C67 C 0.0159(16) 0.0373(19) 0.0203(15) 0.0074(13) 0.0034(12) -0.0032(13)
C68 C 0.0297(18) 0.0220(15) 0.0176(14) 0.0080(13) 0.0018(13) 0.0002(11)
C69 C 0.0204(16) 0.0164(14) 0.0156(13) 0.0009(11) 0.0017(11) 0.0032(10)
C70 C 0.0212(15) 0.0092(12) 0.0193(14) -0.0018(11) 0.0039(11) -0.0014(10)
C71 C 0.0248(17) 0.0184(14) 0.0244(15) -0.0024(12) 0.0064(13) 0.0043(11)
C72 C 0.0277(19) 0.0287(18) 0.0325(18) -0.0021(14) 0.0123(15) 0.0051(14)
C73 C 0.0220(17) 0.0216(16) 0.0361(18) -0.0033(13) 0.0151(14) -0.0021(13)
C74 C 0.0216(17) 0.0199(15) 0.0366(18) 0.0054(13) 0.0044(14) 0.0009(13)
C75 C 0.0245(17) 0.0173(14) 0.0267(16) 0.0035(12) 0.0064(13) 0.0047(12)
C76 C 0.0163(15) 0.0142(13) 0.0159(13) 0.0011(11) 0.0012(11) 0.0002(10)
C77 C 0.0289(18) 0.0172(14) 0.0193(15) -0.0044(12) 0.0024(13) 0.0027(11)
C78 C 0.0298(18) 0.0201(15) 0.0274(17) -0.0103(13) 0.0015(14) 0.0024(12)
C79 C 0.0280(18) 0.0168(15) 0.0275(16) -0.0044(13) -0.0040(13) -0.0048(12)
C80 C 0.039(2) 0.0236(16) 0.0170(15) -0.0024(14) 0.0007(13) -0.0034(12)
C81 C 0.0345(19) 0.0226(16) 0.0154(14) -0.0108(13) 0.0069(13) -0.0027(12)
C82 C 0.0206(15) 0.0138(13) 0.0109(12) -0.0029(11) -0.0014(11) 0.0013(10)
C83 C 0.0219(16) 0.0248(15) 0.0149(14) -0.0002(12) 0.0009(12) 0.0070(11)
C84 C 0.0194(16) 0.0246(15) 0.0171(14) -0.0019(12) -0.0014(12) 0.0099(12)
O9 O 0.0338(14) 0.0294(13) 0.0253(12) 0.0029(10) 0.0026(10) 0.0056(9)
C85 C 0.0259(19) 0.045(2) 0.0235(17) -0.0075(15) -0.0006(14) 0.0057(15)
C86 C 0.146(6) 0.044(3) 0.041(3) -0.028(3) -0.001(3) 0.001(2)
C87 C 0.087(4) 0.034(2) 0.070(3) 0.022(2) -0.024(3) -0.004(2)
C88 C 0.036(2) 0.0296(18) 0.0266(17) -0.0026(15) 0.0023(15) 0.0112(13)
O10 O 0.0351(17) 0.0459(19) 0.107(3) 0.0022(14) 0.0007(17) -0.0091(18)
C89 C 0.032(2) 0.045(2) 0.066(3) 0.0045(18) 0.011(2) -0.004(2)
C90 C 0.047(3) 0.051(3) 0.069(3) 0.013(2) -0.010(2) -0.017(2)
C91 C 0.029(3) 0.049(3) 0.219(8) -0.008(2) -0.007(4) 0.002(4)
C92 C 0.034(2) 0.026(2) 0.122(5) 0.0060(18) 0.001(3) 0.005(2)

loop_
_atom_type_symbol
_atom_type_scat_dispersion_real
_atom_type_scat_dispersion_imag
_atom_type_scat_source
C 0.0033 0.0016 'International Tables Vol C tables 4.2.6.8 and 6.1.1.1'
H 0.0000 0.0000 'International Tables Vol C tables 4.2.6.8 and 6.1.1.1'
Br -0.2901 2.4595 'International Tables Vol C tables 4.2.6.8 and 6.1.1.1'
Fe 0.3463 0.8444 'International Tables Vol C tables 4.2.6.8 and 6.1.1.1'
N 0.0061 0.0033 'International Tables Vol C tables 4.2.6.8 and 6.1.1.1'
O 0.0106 0.0060 'International Tables Vol C tables 4.2.6.8 and 6.1.1.1'
P 0.1023 0.0942 'International Tables Vol C tables 4.2.6.8 and 6.1.1.1'

loop_
_geom_angle_atom_site_label_1
_geom_angle_atom_site_label_2
_geom_angle_atom_site_label_3
_geom_angle_site_symmetry_1
_geom_angle_site_symmetry_3
_geom_angle
Br1 Fe1 Br2 . . 117.778(19)
Br1 Fe1 P1 . . 114.19(2)
Br1 Fe1 N1 . . 107.68(6)
Br2 Fe1 P1 . . 115.42(2)
Br2 Fe1 N1 . . 114.63(6)
P1 Fe1 N1 . . 81.37(6)
Fe1 Br1 N1 . . 34.00(3)
Fe1 Br1 N3 . . 58.95(4)
N1 Br1 N3 . . 37.34(5)
Fe1 Br2 N5 . 1_455 155.64(4)
Fe1 P1 N2 . . 97.53(8)
Fe1 P1 C6 . . 114.45(10)
Fe1 P1 C9 . . 124.53(10)
N2 P1 C6 . . 104.38(13)
N2 P1 C9 . . 102.10(13)
C6 P1 C9 . . 109.90(13)
O1 P2 O2 . . 100.73(10)
O1 P2 N3 . . 96.03(11)
O2 P2 N3 . . 90.59(11)
P2 O1 C12 . . 125.26(16)
P2 O2 C15 . . 121.88(16)
C13 O3 C40 . . 110.02(19)
C14 O4 C40 . . 108.45(19)
Fe1 N1 Br1 . . 38.33(4)
Fe1 N1 C1 . . 122.03(17)
Fe1 N1 C5 . . 119.51(17)
Br1 N1 C1 . . 99.55(15)
Br1 N1 C5 . . 131.77(16)
C1 N1 C5 . . 118.4(2)
P1 N2 C5 . . 123.56(19)
P1 N2 Br3 . 1_545 122.71(10)
P1 N2 H1n2 . . 118.22
C5 N2 Br3 . 1_545 110.65(16)
C5 N2 H1n2 . . 118.22
Br3 N2 H1n2 1_545 . 19.21
Br1 N3 P2 . . 122.26(11)
Br1 N3 C1 . . 99.44(15)
Br1 N3 H1n3 . . 38.55
P2 N3 C1 . . 127.02(19)
P2 N3 H1n3 . . 116.49
C1 N3 H1n3 . . 116.49
N1 C1 N3 . . 115.7(2)
N1 C1 C2 . . 122.3(2)
N3 C1 C2 . . 122.0(2)
C1 C2 C3 . . 117.6(2)
C1 C2 H1c2 . . 121.19
C3 C2 H1c2 . . 121.19
C2 C3 C4 . . 121.2(3)
C2 C3 H1c3 . . 119.42
C4 C3 H1c3 . . 119.42
C3 C4 C5 . . 117.8(2)
C3 C4 H1c4 . . 121.11
C5 C4 H1c4 . . 121.11
N1 C5 N2 . . 117.2(2)
N1 C5 C4 . . 122.6(2)
N2 C5 C4 . . 120.2(2)
P1 C6 C7 . . 113.9(2)
P1 C6 C8 . . 112.1(2)
P1 C6 H1c6 . . 105.59
C7 C6 C8 . . 112.8(3)
C7 C6 H1c6 . . 104.72
C8 C6 H1c6 . . 106.88
C6 C7 H1c7 . . 109.47
C6 C7 H2c7 . . 109.47
C6 C7 H3c7 . . 109.47
H1c7 C7 H2c7 . . 109.47
H1c7 C7 H3c7 . . 109.46
H2c7 C7 H3c7 . . 109.47
C6 C8 H1c8 . . 109.47
C6 C8 H2c8 . . 109.47
C6 C8 H3c8 . . 109.47
H1c8 C8 H2c8 . . 109.48
H1c8 C8 H3c8 . . 109.47
H2c8 C8 H3c8 . . 109.47
P1 C9 C10 . . 110.3(2)
P1 C9 C11 . . 110.2(2)
P1 C9 H1c9 . . 108.83
C10 C9 C11 . . 110.6(3)
C10 C9 H1c9 . . 108.38
C11 C9 H1c9 . . 108.47
C9 C10 H1c10 . . 109.47
C9 C10 H2c10 . . 109.48
C9 C10 H3c10 . . 109.48
H1c10 C10 H2c10 . . 109.47
H1c10 C10 H3c10 . . 109.46
H2c10 C10 H3c10 . . 109.47
C9 C11 H1c11 . . 109.47
C9 C11 H2c11 . . 109.47
C9 C11 H3c11 . . 109.47
H1c11 C11 H2c11 . . 109.48
H1c11 C11 H3c11 . . 109.47
H2c11 C11 H3c11 . . 109.47
O1 C12 C13 . . 107.4(2)
O1 C12 C16 . . 109.1(2)
O1 C12 C22 . . 104.6(2)
C13 C12 C16 . . 111.6(2)
C13 C12 C22 . . 115.4(2)
C16 C12 C22 . . 108.5(2)
O3 C13 C12 . . 112.6(2)
O3 C13 C14 . . 104.2(2)
O3 C13 H1c13 . . 113.21
C12 C13 C14 . . 115.3(2)
C12 C13 H1c13 . . 101.55
C14 C13 H1c13 . . 110.33
O4 C14 C13 . . 103.95(19)
O4 C14 C15 . . 109.6(2)
O4 C14 H1c14 . . 115.8
C13 C14 C15 . . 116.7(2)
C13 C14 H1c14 . . 108.52
C15 C14 H1c14 . . 102.77
O2 C15 C14 . . 106.3(2)
O2 C15 C28 . . 109.4(2)
O2 C15 C34 . . 104.9(2)
C14 C15 C28 . . 115.8(2)
C14 C15 C34 . . 107.4(2)
C28 C15 C34 . . 112.2(2)
C12 C16 C17 . . 121.2(2)
C12 C16 C21 . . 119.6(2)
C17 C16 C21 . . 119.1(3)
C16 C17 C18 . . 120.2(3)
C16 C17 H1c17 . . 119.89
C18 C17 H1c17 . . 119.89
C17 C18 C19 . . 119.8(3)
C17 C18 H1c18 . . 120.08
C19 C18 H1c18 . . 120.08
C18 C19 C20 . . 120.3(3)
C18 C19 H1c19 . . 119.87
C20 C19 H1c19 . . 119.87
C19 C20 C21 . . 119.8(3)
C19 C20 H1c20 . . 120.09
C21 C20 H1c20 . . 120.09
C16 C21 C20 . . 120.7(3)
C16 C21 H1c21 . . 119.64
C20 C21 H1c21 . . 119.64
C12 C22 C23 . . 121.2(2)
C12 C22 C27 . . 120.3(2)
C23 C22 C27 . . 118.4(3)
C22 C23 C24 . . 120.4(3)
C22 C23 H1c23 . . 119.79
C24 C23 H1c23 . . 119.8
C23 C24 C25 . . 120.5(3)
C23 C24 H1c24 . . 119.77
C25 C24 H1c24 . . 119.78
C24 C25 C26 . . 119.5(3)
C24 C25 H1c25 . . 120.25
C26 C25 H1c25 . . 120.26
C25 C26 C27 . . 120.9(3)
C25 C26 H1c26 . . 119.55
C27 C26 H1c26 . . 119.55
C22 C27 C26 . . 120.3(3)
C22 C27 H1c27 . . 119.84
C26 C27 H1c27 . . 119.85
C15 C28 C29 . . 123.2(2)
C15 C28 C33 . . 118.2(2)
C29 C28 C33 . . 118.4(3)
C28 C29 C30 . . 120.5(3)
C28 C29 H1c29 . . 119.75
C30 C29 H1c29 . . 119.75
C29 C30 C31 . . 120.8(3)
C29 C30 H1c30 . . 119.59
C31 C30 H1c30 . . 119.58
C30 C31 C32 . . 118.8(3)
C30 C31 H1c31 . . 120.59
C32 C31 H1c31 . . 120.59
C31 C32 C33 . . 120.6(3)
C31 C32 H1c32 . . 119.71
C33 C32 H1c32 . . 119.71
C28 C33 C32 . . 120.8(2)
C28 C33 H1c33 . . 119.59
C32 C33 H1c33 . . 119.58
C15 C34 C35 . . 118.6(2)
C15 C34 C39 . . 122.1(2)
C35 C34 C39 . . 119.1(3)
C34 C35 C36 . . 120.5(3)
C34 C35 H1c35 . . 119.73
C36 C35 H1c35 . . 119.73
C35 C36 C37 . . 120.0(3)
C35 C36 H1c36 . . 119.98
C37 C36 H1c36 . . 119.98
C36 C37 C38 . . 119.6(3)
C36 C37 H1c37 . . 120.2
C38 C37 H1c37 . . 120.19
C37 C38 C39 . . 120.3(3)
C37 C38 H1c38 . . 119.87
C39 C38 H1c38 . . 119.87
C34 C39 C38 . . 120.5(3)
C34 C39 H1c39 . . 119.77
C38 C39 H1c39 . . 119.77
O3 C40 O4 . . 105.5(2)
O3 C40 C41 . . 109.6(2)
O3 C40 C42 . . 110.0(2)
O4 C40 C41 . . 108.4(2)
O4 C40 C42 . . 111.3(2)
C41 C40 C42 . . 111.8(2)
C40 C41 H1c41 . . 109.47
C40 C41 H2c41 . . 109.47
C40 C41 H3c41 . . 109.47
H1c41 C41 H2c41 . . 109.47
H1c41 C41 H3c41 . . 109.48
H2c41 C41 H3c41 . . 109.47
C40 C42 H1c42 . . 109.47
C40 C42 H2c42 . . 109.47
C40 C42 H3c42 . . 109.47
H1c42 C42 H2c42 . . 109.48
H1c42 C42 H3c42 . . 109.48
H2c42 C42 H3c42 . . 109.47
Br3 Fe2 Br4 . . 116.553(19)
Br3 Fe2 P3 . . 112.89(2)
Br3 Fe2 N4 . . 111.11(6)
Br4 Fe2 P3 . . 117.91(2)
Br4 Fe2 N4 . . 112.10(6)
P3 Fe2 N4 . . 80.87(6)
N2 Br3 Fe2 1_565 . 152.84(4)
N2 Br3 N4 1_565 . 156.05(5)
Fe2 Br3 N4 . . 32.29(3)
Fe2 Br4 N4 . . 31.94(3)
Fe2 Br4 N6 . . 59.46(4)
N4 Br4 N6 . . 36.40(5)
Fe2 P3 N5 . . 97.21(8)
Fe2 P3 C48 . . 125.02(10)
Fe2 P3 C51 . . 114.63(9)
N5 P3 C48 . . 102.46(12)
N5 P3 C51 . . 104.81(13)
C48 P3 C51 . . 108.98(13)
O5 P4 O6 . . 100.35(10)
O5 P4 N6 . . 92.54(11)
O6 P4 N6 . . 93.84(10)
P4 O5 C54 . . 124.53(17)
P4 O6 C57 . . 122.58(16)
C55 O7 C82 . . 109.96(19)
C56 O8 C82 . . 107.35(19)
Fe2 N4 Br3 . . 36.60(4)
Fe2 N4 Br4 . . 35.96(4)
Fe2 N4 C47 . . 118.45(18)
Fe2 N4 C43 . . 122.63(17)
Br3 N4 Br4 . . 65.55(4)
Br3 N4 C47 . . 115.24(16)
Br3 N4 C43 . . 107.41(15)
Br4 N4 C47 . . 137.44(16)
Br4 N4 C43 . . 99.96(15)
C47 N4 C43 . . 118.1(2)
Br2 N5 P3 1_655 . 124.13(11)
Br2 N5 C47 1_655 . 111.38(16)
Br2 N5 H1n5 1_655 . 13.36
P3 N5 C47 . . 123.19(19)
P3 N5 H1n5 . . 118.41
C47 N5 H1n5 . . 118.4
Br4 N6 P4 . . 120.17(10)
Br4 N6 C43 . . 106.22(16)
Br4 N6 H1n6 . . 27.05
P4 N6 C43 . . 127.9(2)
P4 N6 H1n6 . . 116.03
C43 N6 H1n6 . . 116.05
N4 C47 N5 . . 117.4(2)
N4 C47 C46 . . 122.6(2)
N5 C47 C46 . . 120.0(2)
C47 C46 C45 . . 117.4(2)
C47 C46 H1c46 . . 121.28
C45 C46 H1c46 . . 121.28
C46 C45 C44 . . 121.1(3)
C46 C45 H1c45 . . 119.46
C44 C45 H1c45 . . 119.45
C45 C44 C43 . . 118.3(2)
C45 C44 H1c44 . . 120.84
C43 C44 H1c44 . . 120.83
N4 C43 N6 . . 114.4(2)
N4 C43 C44 . . 122.3(2)
N6 C43 C44 . . 123.3(2)
P3 C48 C49 . . 110.7(2)
P3 C48 C50 . . 110.2(2)
P3 C48 H1c48 . . 108.58
C49 C48 C50 . . 110.7(2)
C49 C48 H1c48 . . 108.08
C50 C48 H1c48 . . 108.58
C48 C49 H1c49 . . 109.47
C48 C49 H2c49 . . 109.47
C48 C49 H3c49 . . 109.47
H1c49 C49 H2c49 . . 109.47
H1c49 C49 H3c49 . . 109.48
H2c49 C49 H3c49 . . 109.47
C48 C50 H1c50 . . 109.47
C48 C50 H2c50 . . 109.47
C48 C50 H3c50 . . 109.47
H1c50 C50 H2c50 . . 109.48
H1c50 C50 H3c50 . . 109.47
H2c50 C50 H3c50 . . 109.47
P3 C51 C52 . . 113.5(2)
P3 C51 C53 . . 112.4(2)
P3 C51 H1c51 . . 105.8
C52 C51 C53 . . 113.2(3)
C52 C51 H1c51 . . 104.85
C53 C51 H1c51 . . 106.25
C51 C52 H1c52 . . 109.47
C51 C52 H2c52 . . 109.47
C51 C52 H3c52 . . 109.47
H1c52 C52 H2c52 . . 109.48
H1c52 C52 H3c52 . . 109.47
H2c52 C52 H3c52 . . 109.48
C51 C53 H1c53 . . 109.47
C51 C53 H2c53 . . 109.47
C51 C53 H3c53 . . 109.47
H1c53 C53 H2c53 . . 109.46
H1c53 C53 H3c53 . . 109.47
H2c53 C53 H3c53 . . 109.48
O5 C54 C55 . . 108.1(2)
O5 C54 C58 . . 109.0(2)
O5 C54 C64 . . 104.9(2)
C55 C54 C58 . . 108.5(2)
C55 C54 C64 . . 112.4(2)
C58 C54 C64 . . 113.7(2)
O7 C55 C54 . . 111.2(2)
O7 C55 C56 . . 104.5(2)
O7 C55 H1c55 . . 114.19
C54 C55 C56 . . 116.0(2)
C54 C55 H1c55 . . 102.21
C56 C55 H1c55 . . 109.14
O8 C56 C55 . . 103.0(2)
O8 C56 C57 . . 110.3(2)
O8 C56 H1c56 . . 115.92
C55 C56 C57 . . 116.7(2)
C55 C56 H1c56 . . 109.49
C57 C56 H1c56 . . 102.01
O6 C57 C56 . . 104.7(2)
O6 C57 C70 . . 109.6(2)
O6 C57 C76 . . 105.6(2)
C56 C57 C70 . . 118.2(2)
C56 C57 C76 . . 107.5(2)
C70 C57 C76 . . 110.4(2)
C54 C58 C59 . . 121.0(2)
C54 C58 C63 . . 120.8(2)
C59 C58 C63 . . 118.2(2)
C58 C59 C60 . . 120.3(3)
C58 C59 H1c59 . . 119.86
C60 C59 H1c59 . . 119.85
C59 C60 C61 . . 121.0(3)
C59 C60 H1c60 . . 119.51
C61 C60 H1c60 . . 119.52
C60 C61 C62 . . 118.9(3)
C60 C61 H1c61 . . 120.53
C62 C61 H1c61 . . 120.54
C61 C62 C63 . . 120.2(3)
C61 C62 H1c62 . . 119.88
C63 C62 H1c62 . . 119.89
C58 C63 C62 . . 121.3(3)
C58 C63 H1c63 . . 119.35
C62 C63 H1c63 . . 119.35
C54 C64 C65 . . 119.9(2)
C54 C64 C69 . . 121.5(2)
C65 C64 C69 . . 118.5(3)
C64 C65 C66 . . 120.7(3)
C64 C65 H1c65 . . 119.63
C66 C65 H1c65 . . 119.64
C65 C66 C67 . . 120.1(3)
C65 C66 H1c66 . . 119.93
C67 C66 H1c66 . . 119.92
C66 C67 C68 . . 119.5(3)
C66 C67 H1c67 . . 120.24
C68 C67 H1c67 . . 120.23
C67 C68 C69 . . 120.8(3)
C67 C68 H1c68 . . 119.6
C69 C68 H1c68 . . 119.6
C64 C69 C68 . . 120.2(3)
C64 C69 H1c69 . . 119.91
C68 C69 H1c69 . . 119.91
C57 C70 C71 . . 123.5(3)
C57 C70 C75 . . 118.5(3)
C71 C70 C75 . . 117.8(3)
C70 C71 C72 . . 120.7(3)
C70 C71 H1c71 . . 119.63
C72 C71 H1c71 . . 119.63
C71 C72 C73 . . 121.0(3)
C71 C72 H1c72 . . 119.5
C73 C72 H1c72 . . 119.51
C72 C73 C74 . . 118.9(3)
C72 C73 H1c73 . . 120.52
C74 C73 H1c73 . . 120.53
C73 C74 C75 . . 119.8(3)
C73 C74 H1c74 . . 120.11
C75 C74 H1c74 . . 120.11
C70 C75 C74 . . 121.7(3)
C70 C75 H1c75 . . 119.15
C74 C75 H1c75 . . 119.15
C57 C76 C77 . . 120.5(2)
C57 C76 C81 . . 120.1(3)
C77 C76 C81 . . 119.2(3)
C76 C77 C78 . . 119.8(3)
C76 C77 H1c77 . . 120.1
C78 C77 H1c77 . . 120.1
C77 C78 C79 . . 120.7(3)
C77 C78 H1c78 . . 119.67
C79 C78 H1c78 . . 119.67
C78 C79 C80 . . 119.5(3)
C78 C79 H1c79 . . 120.27
C80 C79 H1c79 . . 120.26
C79 C80 C81 . . 120.0(3)
C79 C80 H1c80 . . 119.98
C81 C80 H1c80 . . 119.98
C76 C81 C80 . . 120.8(3)
C76 C81 H1c81 . . 119.61
C80 C81 H1c81 . . 119.6
O7 C82 O8 . . 105.0(2)
O7 C82 C83 . . 108.1(2)
O7 C82 C84 . . 109.8(2)
O8 C82 C83 . . 109.3(2)
O8 C82 C84 . . 111.4(2)
C83 C82 C84 . . 112.8(2)
C82 C83 H1c83 . . 109.48
C82 C83 H2c83 . . 109.48
C82 C83 H3c83 . . 109.48
H1c83 C83 H2c83 . . 109.47
H1c83 C83 H3c83 . . 109.46
H2c83 C83 H3c83 . . 109.47
C82 C84 H1c84 . . 109.47
C82 C84 H2c84 . . 109.47
C82 C84 H3c84 . . 109.47
H1c84 C84 H2c84 . . 109.47
H1c84 C84 H3c84 . . 109.48
H2c84 C84 H3c84 . . 109.47
C85 O9 C88 . . 109.7(2)
O9 C85 C86 . . 105.2(3)
O9 C85 H1c85 . . 109.47
O9 C85 H2c85 . . 109.47
C86 C85 H1c85 . . 109.47
C86 C85 H2c85 . . 109.47
H1c85 C85 H2c85 . . 113.42
C85 C86 C87 . . 105.6(4)
C85 C86 H1c86 . . 109.47
C85 C86 H2c86 . . 109.47
C87 C86 H1c86 . . 109.47
C87 C86 H2c86 . . 109.47
H1c86 C86 H2c86 . . 113.09
C86 C87 C88 . . 105.6(4)
C86 C87 H1c87 . . 109.48
C86 C87 H2c87 . . 109.48
C88 C87 H1c87 . . 109.47
C88 C87 H2c87 . . 109.47
H1c87 C87 H2c87 . . 113.08
O9 C88 C87 . . 104.7(3)
O9 C88 H1c88 . . 109.47
O9 C88 H2c88 . . 109.47
C87 C88 H1c88 . . 109.47
C87 C88 H2c88 . . 109.47
H1c88 C88 H2c88 . . 113.88
C89 O10 C92 . . 107.1(3)
O10 C89 C90 . . 106.1(3)
O10 C89 H1c89 . . 109.47
O10 C89 H2c89 . . 109.47
C90 C89 H1c89 . . 109.47
C90 C89 H2c89 . . 109.47
H1c89 C89 H2c89 . . 112.64
C89 C90 C91 . . 102.5(4)
C89 C90 H1c90 . . 109.47
C89 C90 H2c90 . . 109.47
C91 C90 H1c90 . . 109.47
C91 C90 H2c90 . . 109.47
H1c90 C90 H2c90 . . 115.62
C90 C91 C92 . . 106.6(4)
C90 C91 H1c91 . . 109.47
C90 C91 H2c91 . . 109.47
C92 C91 H1c91 . . 109.47
C92 C91 H2c91 . . 109.47
H1c91 C91 H2c91 . . 112.24
O10 C92 C91 . . 107.1(3)
O10 C92 H1c92 . . 109.47
O10 C92 H2c92 . . 109.47
C91 C92 H1c92 . . 109.47
C91 C92 H2c92 . . 109.47
H1c92 C92 H2c92 . . 111.77

loop_
_geom_bond_atom_site_label_1
_geom_bond_atom_site_label_2
_geom_bond_site_symmetry_2
_geom_bond_distance
Fe1 Br1 . 2.3571(5)
Fe1 Br2 . 2.3785(5)
Fe1 P1 . 2.3776(8)
Fe1 N1 . 2.125(2)
Br1 N1 . 3.621(2)
Br1 N3 . 3.615(2)
Br2 N5 1_455 3.455(2)
P1 N2 . 1.698(2)
P1 C6 . 1.836(3)
P1 C9 . 1.836(3)
P2 O1 . 1.631(2)
P2 O2 . 1.642(2)
P2 N3 . 1.693(2)
O1 C12 . 1.445(3)
O2 C15 . 1.441(3)
O3 C13 . 1.423(3)
O3 C40 . 1.437(3)
O4 C14 . 1.411(3)
O4 C40 . 1.422(3)
N1 C1 . 1.359(3)
N1 C5 . 1.351(3)
N2 C5 . 1.377(3)
N2 Br3 1_545 3.473(2)
N2 H1n2 . 0.87
N3 C1 . 1.377(3)
N3 H1n3 . 0.87
C1 C2 . 1.402(4)
C2 C3 . 1.383(4)
C2 H1c2 . 0.96
C3 C4 . 1.386(4)
C3 H1c3 . 0.96
C4 C5 . 1.395(4)
C4 H1c4 . 0.96
C6 C7 . 1.520(4)
C6 C8 . 1.553(5)
C6 H1c6 . 0.9599
C7 H1c7 . 0.96
C7 H2c7 . 0.9599
C7 H3c7 . 0.96
C8 H1c8 . 0.9599
C8 H2c8 . 0.96
C8 H3c8 . 0.9601
C9 C10 . 1.520(4)
C9 C11 . 1.538(4)
C9 H1c9 . 0.96
C10 H1c10 . 0.9601
C10 H2c10 . 0.96
C10 H3c10 . 0.96
C11 H1c11 . 0.9599
C11 H2c11 . 0.96
C11 H3c11 . 0.9601
C12 C13 . 1.558(4)
C12 C16 . 1.534(4)
C12 C22 . 1.532(4)
C13 C14 . 1.536(4)
C13 H1c13 . 0.9601
C14 C15 . 1.564(4)
C14 H1c14 . 0.96
C15 C28 . 1.544(4)
C15 C34 . 1.525(4)
C16 C17 . 1.392(4)
C16 C21 . 1.384(4)
C17 C18 . 1.391(4)
C17 H1c17 . 0.96
C18 C19 . 1.380(5)
C18 H1c18 . 0.96
C19 C20 . 1.382(4)
C19 H1c19 . 0.96
C20 C21 . 1.384(4)
C20 H1c20 . 0.96
C21 H1c21 . 0.96
C22 C23 . 1.392(4)
C22 C27 . 1.407(4)
C23 C24 . 1.398(4)
C23 H1c23 . 0.9601
C24 C25 . 1.375(4)
C24 H1c24 . 0.96
C25 C26 . 1.383(4)
C25 H1c25 . 0.9599
C26 C27 . 1.379(4)
C26 H1c26 . 0.9599
C27 H1c27 . 0.96
C28 C29 . 1.388(4)
C28 C33 . 1.398(4)
C29 C30 . 1.386(4)
C29 H1c29 . 0.9599
C30 C31 . 1.389(4)
C30 H1c30 . 0.96
C31 C32 . 1.384(4)
C31 H1c31 . 0.9601
C32 C33 . 1.382(4)
C32 H1c32 . 0.9601
C33 H1c33 . 0.96
C34 C35 . 1.388(4)
C34 C39 . 1.389(4)
C35 C36 . 1.385(4)
C35 H1c35 . 0.96
C36 C37 . 1.389(5)
C36 H1c36 . 0.96
C37 C38 . 1.384(5)
C37 H1c37 . 0.96
C38 C39 . 1.384(5)
C38 H1c38 . 0.96
C39 H1c39 . 0.96
C40 C41 . 1.519(4)
C40 C42 . 1.517(4)
C41 H1c41 . 0.9599
C41 H2c41 . 0.9601
C41 H3c41 . 0.96
C42 H1c42 . 0.9599
C42 H2c42 . 0.96
C42 H3c42 . 0.96
Fe2 Br3 . 2.3832(5)
Fe2 Br4 . 2.3700(5)
Fe2 P3 . 2.3857(8)
Fe2 N4 . 2.135(2)
Br3 N4 . 3.729(2)
Br4 N4 . 3.740(2)
Br4 N6 . 3.601(2)
P3 N5 . 1.705(2)
P3 C48 . 1.837(3)
P3 C51 . 1.842(3)
P4 O5 . 1.638(2)
P4 O6 . 1.6364(19)
P4 N6 . 1.696(2)
O5 C54 . 1.435(3)
O6 C57 . 1.454(3)
O7 C55 . 1.413(3)
O7 C82 . 1.441(3)
O8 C56 . 1.428(3)
O8 C82 . 1.423(3)
N4 C47 . 1.355(3)
N4 C43 . 1.361(3)
N5 C47 . 1.372(4)
N5 H1n5 . 0.8699
N6 C43 . 1.370(3)
N6 H1n6 . 0.87
C47 C46 . 1.400(4)
C46 C45 . 1.386(4)
C46 H1c46 . 0.9599
C45 C44 . 1.376(4)
C45 H1c45 . 0.96
C44 C43 . 1.390(4)
C44 H1c44 . 0.9601
C48 C49 . 1.530(4)
C48 C50 . 1.519(4)
C48 H1c48 . 0.96
C49 H1c49 . 0.96
C49 H2c49 . 0.9601
C49 H3c49 . 0.9599
C50 H1c50 . 0.96
C50 H2c50 . 0.9599
C50 H3c50 . 0.9601
C51 C52 . 1.519(4)
C51 C53 . 1.521(5)
C51 H1c51 . 0.9601
C52 H1c52 . 0.96
C52 H2c52 . 0.9599
C52 H3c52 . 0.96
C53 H1c53 . 0.9601
C53 H2c53 . 0.96
C53 H3c53 . 0.9599
C54 C55 . 1.560(4)
C54 C58 . 1.538(4)
C54 C64 . 1.532(4)
C55 C56 . 1.541(4)
C55 H1c55 . 0.96
C56 C57 . 1.551(4)
C56 H1c56 . 0.96
C57 C70 . 1.525(4)
C57 C76 . 1.543(4)
C58 C59 . 1.398(4)
C58 C63 . 1.391(4)
C59 C60 . 1.393(4)
C59 H1c59 . 0.9601
C60 C61 . 1.383(4)
C60 H1c60 . 0.9601
C61 C62 . 1.391(4)
C61 H1c61 . 0.96
C62 C63 . 1.387(4)
C62 H1c62 . 0.9599
C63 H1c63 . 0.9599
C64 C65 . 1.394(4)
C64 C69 . 1.401(4)
C65 C66 . 1.394(4)
C65 H1c65 . 0.96
C66 C67 . 1.379(5)
C66 H1c66 . 0.96
C67 C68 . 1.388(4)
C67 H1c67 . 0.96
C68 C69 . 1.384(4)
C68 H1c68 . 0.96
C69 H1c69 . 0.96
C70 C71 . 1.393(4)
C70 C75 . 1.393(4)
C71 C72 . 1.387(5)
C71 H1c71 . 0.96
C72 C73 . 1.388(5)
C72 H1c72 . 0.9601
C73 C74 . 1.390(5)
C73 H1c73 . 0.96
C74 C75 . 1.391(5)
C74 H1c74 . 0.9599
C75 H1c75 . 0.9599
C76 C77 . 1.396(4)
C76 C81 . 1.387(4)
C77 C78 . 1.386(4)
C77 H1c77 . 0.9599
C78 C79 . 1.385(4)
C78 H1c78 . 0.9599
C79 C80 . 1.389(5)
C79 H1c79 . 0.96
C80 C81 . 1.382(4)
C80 H1c80 . 0.9601
C81 H1c81 . 0.9601
C82 C83 . 1.506(4)
C82 C84 . 1.520(4)
C83 H1c83 . 0.96
C83 H2c83 . 0.96
C83 H3c83 . 0.9601
C84 H1c84 . 0.96
C84 H2c84 . 0.96
C84 H3c84 . 0.9599
O9 C85 . 1.437(4)
O9 C88 . 1.445(4)
C85 C86 . 1.474(6)
C85 H1c85 . 0.96
C85 H2c85 . 0.96
C86 C87 . 1.434(7)
C86 H1c86 . 0.96
C86 H2c86 . 0.96
C87 C88 . 1.519(5)
C87 H1c87 . 0.96
C87 H2c87 . 0.9601
C88 H1c88 . 0.96
C88 H2c88 . 0.9601
O10 C89 . 1.417(5)
O10 C92 . 1.395(5)
C89 C90 . 1.504(6)
C89 H1c89 . 0.9601
C89 H2c89 . 0.9599
C90 C91 . 1.450(7)
C90 H1c90 . 0.96
C90 H2c90 . 0.9601
C91 C92 . 1.511(6)
C91 H1c91 . 0.96
C91 H2c91 . 0.9599
C92 H1c92 . 0.9599
C92 H2c92 . 0.9601

loop_
_geom_hbond_atom_site_label_D
_geom_hbond_atom_site_label_H
_geom_hbond_atom_site_label_A
_geom_hbond_distance_DH
_geom_hbond_distance_HA
_geom_hbond_distance_DA
_geom_hbond_angle_DHA
C17 H1c17 O3 0.96 2.26 2.955(4) 128.50
C23 H1c23 O1 0.96 2.25 2.626(3) 102.41
C29 H1c29 O4 0.96 2.32 2.988(3) 126.07
C33 H1c33 O2 0.96 2.39 2.749(3) 101.69
C35 H1c35 O2 0.96 2.42 2.715(3) 97.36
C59 H1c59 O7 0.96 2.25 2.909(3) 124.62
C63 H1c63 O5 0.96 2.38 2.741(3) 101.43
C65 H1c65 O5 0.96 2.34 2.678(4) 100.06
C71 H1c71 O8 0.96 2.37 3.033(4) 125.73
C75 H1c75 O6 0.96 2.45 2.789(4) 100.31
C77 H1c77 O6 0.96 2.31 2.675(3) 101.93

loop_
_twin_individual_id
_twin_individual_mass_fraction_refined
_twin_individual_twin_matrix_11
_twin_individual_twin_matrix_12
_twin_individual_twin_matrix_13
_twin_individual_twin_matrix_21
_twin_individual_twin_matrix_22
_twin_individual_twin_matrix_23
_twin_individual_twin_matrix_31
_twin_individual_twin_matrix_32
_twin_individual_twin_matrix_33
1 0.989(3) 1 0 0 0 1 0 0 0 1
2 0.011(3) -1 0 0 0 -1 0 0 0 -1
